data_7128309
loop_
_publ_author_name
'Hauser, Adrian'
'M\"unzfeld, Luca'
'Roesky, Peter W.'

_publ_section_title
;
 Reactivity of mono- and divalent aluminium compounds towards group 15
 nanoparticles.
;
_journal_issue 45
_journal_name_full 'Chemical communications (Cambridge, England)'
_journal_page_first 5503
_journal_page_last 5506
_journal_paper_doi 10.1039/d1cc01475g
_journal_volume 57
_journal_year 2021
_chemical_formula_moiety 'C60 H90 Al7 As5, 2(C6 H6)'
_chemical_formula_sum 'C72 H102 Al7 As5'
_chemical_formula_weight 1530.99
_space_group_crystal_system orthorhombic
_space_group_IT_number 62
_space_group_name_Hall '-P 2ac 2n'
_space_group_name_H-M_alt 'P n m a'
_atom_sites_solution_hydrogens geom
_atom_sites_solution_primary dual
_audit_creation_date 2021-03-02
_audit_creation_method
;
Olex2 1.3
(compiled 2020.11.12 svn.r5f609507 for OlexSys, GUI svn.r6272)
;
_audit_update_record
;
2021-03-18 deposited with the CCDC.	2021-05-06 downloaded from the CCDC.
;
_cell_angle_alpha 90
_cell_angle_beta 90
_cell_angle_gamma 90
_cell_formula_units_Z 4
_cell_length_a 31.0554(10)
_cell_length_b 17.2141(4)
_cell_length_c 13.6117(3)
_cell_measurement_reflns_used 30267
_cell_measurement_temperature 100
_cell_measurement_theta_max 29.55
_cell_measurement_theta_min 2.31
_cell_volume 7276.7(3)
_computing_cell_refinement
;
X-Area Recipe 1.33.0.0 (STOE, 2015)
;
_computing_data_collection
;
X-Area Pilatus3_SV 1.31.150.0 (STOE, 2018)
;
_computing_data_reduction
;
X-Area Integrate 1.73.1.0 (STOE, 2018)
X-Area LANA 1.73.2.0 (STOE, 2018)
;
_computing_molecular_graphics 'Olex2 1.3 (Dolomanov et al., 2009)'
_computing_publication_material 'Olex2 1.3 (Dolomanov et al., 2009)'
_computing_structure_refinement 'SHELXL 2018/3 (Sheldrick, 2015)'
_computing_structure_solution 'SHELXT 2018/2 (Sheldrick, 2018)'
_diffrn_ambient_temperature 100
_diffrn_detector Pilatus200K
_diffrn_detector_area_resol_mean 5.81
_diffrn_detector_type 'DECTRIS PILATUS 200K'
_diffrn_measured_fraction_theta_full 0.995
_diffrn_measured_fraction_theta_max 0.900
_diffrn_measurement_details
;
 468 frames, detector distance = 80 mm
;
_diffrn_measurement_device 'Eulerian 4-circle diffractometer'
_diffrn_measurement_device_type 'STOE STADIVARI'
_diffrn_measurement_method 'rotation method, \w scans'
_diffrn_radiation_collimation '0.5 mm diameter, monocapillary'
_diffrn_radiation_monochromator 'plane graphite'
_diffrn_radiation_polarisn_norm 0
_diffrn_radiation_probe x-ray
_diffrn_radiation_type 'Mo K\a'
_diffrn_radiation_wavelength 0.71073
_diffrn_reflns_av_R_equivalents 0.0214
_diffrn_reflns_av_unetI/netI 0.0352
_diffrn_reflns_Laue_measured_fraction_full 0.995
_diffrn_reflns_Laue_measured_fraction_max 0.900
_diffrn_reflns_limit_h_max 42
_diffrn_reflns_limit_h_min -31
_diffrn_reflns_limit_k_max 21
_diffrn_reflns_limit_k_min -23
_diffrn_reflns_limit_l_max 18
_diffrn_reflns_limit_l_min -17
_diffrn_reflns_number 23729
_diffrn_reflns_point_group_measured_fraction_full 0.995
_diffrn_reflns_point_group_measured_fraction_max 0.900
_diffrn_reflns_theta_full 25.242
_diffrn_reflns_theta_max 29.474
_diffrn_reflns_theta_min 2.315
_diffrn_source 'Mo Genix 3D HF'
_diffrn_source_current 1.000
_diffrn_source_power 0.050
_diffrn_source_voltage 50
_exptl_absorpt_coefficient_mu 2.396
_exptl_absorpt_correction_T_max 0.8582
_exptl_absorpt_correction_T_min 0.6216
_exptl_absorpt_correction_type multi-scan
_exptl_absorpt_process_details
;
STOE X-Red32, absorption correction by Gaussian integration, analogous to
P. Coppens, "The Evaluation of Absorption and Extinction in Single-Crystal
Structure Analysis", published in: F. R. Ahmed (Editor), "Crystallographic
Computing", Munksgaard, Copenhagen (1970), 255 - 270.
Afterwards scaling of reflection intensities was performed within STOE LANA.
J. Koziskova, F. Hahn, J. Richter, J. Kozisek, "Comparison of different
absorption corrections on the model structure of tetrakis(\m~2~-acetato)-
diaqua-di-copper(II)", Acta Chimica Slovaca, vol. 9, no. 2, 2016, pp. 136 - 140.
;
_exptl_crystal_colour 'clear dark red'
_exptl_crystal_colour_lustre clear
_exptl_crystal_colour_modifier dark
_exptl_crystal_colour_primary red
_exptl_crystal_density_diffrn 1.397
_exptl_crystal_density_method 'not measured'
_exptl_crystal_description fragment
_exptl_crystal_F_000 3160
_exptl_crystal_size_max 0.236
_exptl_crystal_size_mid 0.124
_exptl_crystal_size_min 0.05
_refine_diff_density_max 0.432
_refine_diff_density_min -0.448
_refine_diff_density_rms 0.078
_refine_ls_extinction_method none
_refine_ls_goodness_of_fit_ref 1.023
_refine_ls_hydrogen_treatment constr
_refine_ls_matrix_type full
_refine_ls_number_parameters 476
_refine_ls_number_reflns 9378
_refine_ls_number_restraints 72
_refine_ls_restrained_S_all 1.021
_refine_ls_R_factor_all 0.0556
_refine_ls_R_factor_gt 0.0337
_refine_ls_shift/su_max 0.002
_refine_ls_shift/su_mean 0.000
_refine_ls_structure_factor_coef Fsqd
_refine_ls_weighting_details 'w=1/[\s^2^(Fo^2^)+(0.0271P)^2^+7.6210P] where P=(Fo^2^+2Fc^2^)/3'
_refine_ls_weighting_scheme calc
_refine_ls_wR_factor_gt 0.0652
_refine_ls_wR_factor_ref 0.0722
_reflns_d_resolution_high 0.722
_reflns_d_resolution_low 8.871
_reflns_Friedel_coverage 0.000
_reflns_limit_h_max 18
_reflns_limit_h_min -17
_reflns_limit_k_max 23
_reflns_limit_k_min -21
_reflns_limit_l_max 42
_reflns_limit_l_min -31
_reflns_number_gt 7207
_reflns_number_total 9378
_reflns_threshold_expression I>2s/u(I)
_cod_data_source_file d1cc01475g2.cif
_cod_data_source_block ah105_rot3
_cod_depositor_comments 'Adding full bibliography for 7128306--7128309.cif.'
_cod_database_code 7128309
_shelx_shelxl_version_number 2018/3
_shelx_space_group_comment
;
The symmetry employed for this shelxl refinement is uniquely defined
by the following loop, which should always be used as a source of
symmetry information in preference to the above space-group names.
They are only intended as comments.
;
_shelx_estimated_absorpt_t_max 0.890
_shelx_estimated_absorpt_t_min 0.602
_olex2_refinement_description
;
1. Uiso/Uaniso restraints and constraints
C42A \\sim C44A \\sim C39A \\sim C41A \\sim C43A \\sim C40A: within 2A with
sigma of 0.01 and sigma for terminal atoms of 0.02 within 2A
C43B \\sim C39B \\sim C40B \\sim C42B \\sim C44B \\sim C41B: within 2A with
sigma of 0.01 and sigma for terminal atoms of 0.02 within 2A
2. Others
 Fixed Sof: H4A(0.5) H4B(0.5) H4C(0.5) H20A(0.5) H20B(0.5) H20C(0.5)
 C43B(0.25) H43B(0.25) C42B(0.25) H42B(0.25) C41B(0.25) H41B(0.25) C40B(0.25)
 H40B(0.25) C39B(0.25) H39B(0.25) C44B(0.25) H44B(0.25) C42A(0.25) H42A(0.25)
 C41A(0.25) H41A(0.25) C40A(0.25) H40A(0.25) C39A(0.25) H39A(0.25) C44A(0.25)
 H44A(0.25) C43A(0.25) H43A(0.25)
3.a Aromatic/amide H refined with riding coordinates:
 C38(H38), C33(H33), C36(H36), C35(H35), C34(H34), C37(H37), C43B(H43B),
 C42B(H42B), C41B(H41B), C40B(H40B), C39B(H39B), C44B(H44B), C42A(H42A),
 C41A(H41A), C40A(H40A), C39A(H39A), C44A(H44A), C43A(H43A)
3.b Fitted hexagon refined as free rotating group:
 C43B(C42B,C41B,C40B,C39B,C44B), C42A(C41A,C40A,C39A,C44A,C43A)
3.c Idealised Me refined as rotating group:
 C4(H4A,H4B,H4C), C32(H32A,H32B,H32C), C12(H12A,H12B,H12C), C21(H21A,H21B,
 H21C), C6(H6A,H6B,H6C), C31(H31A,H31B,H31C), C30(H30A,H30B,H30C), C15(H15A,
 H15B,H15C), C28(H28A,H28B,H28C), C29(H29A,H29B,H29C), C5(H5A,H5B,H5C),
 C16(H16A,H16B,H16C), C20(H20A,H20B,H20C), C14(H14A,H14B,H14C), C13(H13A,H13B,
 H13C), C22(H22A,H22B,H22C)
;
_olex2_diffrn_ambient_temperature_device 'Oxford Cryosystems'
_olex2_exptl_crystal_mounting_method 'The crystal was mounted on a MITIGEN holder oil'
_olex2_submission_special_instructions 'No special instructions were received'

loop_
_space_group_symop_operation_xyz
'x, y, z'
'-x+1/2, -y, z+1/2'
'-x, y+1/2, -z'
'x+1/2, -y+1/2, -z+1/2'
'-x, -y, -z'
'x-1/2, y, -z-1/2'
'x, -y-1/2, z'
'-x-1/2, y-1/2, z-1/2'

loop_
_atom_site_label
_atom_site_type_symbol
_atom_site_fract_x
_atom_site_fract_y
_atom_site_fract_z
_atom_site_U_iso_or_equiv
_atom_site_adp_type
_atom_site_occupancy
_atom_site_site_symmetry_order
_atom_site_calc_flag
_atom_site_refinement_flags_posn
_atom_site_refinement_flags_adp
_atom_site_refinement_flags_occupancy
_atom_site_disorder_assembly
_atom_site_disorder_group
As4 As 0.64040(2) 0.750000 0.54518(2) 0.01638(7) Uani 1 2 d S T P . .
As1 As 0.70170(2) 0.750000 0.30942(3) 0.01857(8) Uani 1 2 d S T P . .
As3 As 0.58948(2) 0.63265(2) 0.34345(2) 0.01762(6) Uani 1 1 d . . . . .
As2 As 0.61448(2) 0.750000 0.09672(2) 0.02026(8) Uani 1 2 d S T P . .
Al1 Al 0.62333(3) 0.750000 0.27718(7) 0.0160(2) Uani 1 2 d S T P . .
Al5 Al 0.66349(2) 0.65343(4) 0.42473(5) 0.01949(15) Uani 1 1 d . . . . .
Al4 Al 0.57072(3) 0.750000 0.45909(7) 0.0183(2) Uani 1 2 d S T P . .
Al2 Al 0.69502(3) 0.750000 0.13154(8) 0.0206(2) Uani 1 2 d S T P . .
Al3 Al 0.58252(3) 0.62471(4) 0.16746(5) 0.02506(17) Uani 1 1 d . . . . .
C27 C 0.72890(8) 0.58428(15) 0.4791(2) 0.0304(6) Uani 1 1 d . . . . .
C26 C 0.72202(9) 0.59158(15) 0.5789(2) 0.0297(6) Uani 1 1 d . . . . .
C7 C 0.57950(10) 0.55998(17) 0.02716(19) 0.0363(7) Uani 1 1 d . . . . .
C17 C 0.50236(12) 0.750000 0.4759(3) 0.0332(9) Uani 1 2 d S T P . .
C1 C 0.71562(13) 0.750000 -0.0260(3) 0.0315(9) Uani 1 2 d S T P . .
C3 C 0.76286(9) 0.70917(16) 0.0946(2) 0.0318(6) Uani 1 1 d . . . . .
C2 C 0.73297(9) 0.68334(16) 0.02153(19) 0.0319(6) Uani 1 1 d . . . . .
C18 C 0.51333(8) 0.81670(17) 0.5327(2) 0.0315(6) Uani 1 1 d . . . . .
C23 C 0.69148(9) 0.54481(15) 0.43698(19) 0.0294(6) Uani 1 1 d . . . . .
C4 C 0.68647(15) 0.750000 -0.1134(3) 0.0383(10) Uani 1 2 d S T P . .
H4A H 0.682074 0.696513 -0.135935 0.058 Uiso 0.5 1 calc R U P A -1
H4B H 0.699548 0.780621 -0.166256 0.058 Uiso 0.5 1 calc R U P A -1
H4C H 0.658674 0.772867 -0.095332 0.058 Uiso 0.5 1 calc R U P A -1
C24 C 0.66451(9) 0.52397(14) 0.5198(2) 0.0287(6) Uani 1 1 d . . . . .
C25 C 0.68273(9) 0.55371(15) 0.60384(19) 0.0281(6) Uani 1 1 d . . . . .
C19 C 0.53222(8) 0.79104(16) 0.62060(19) 0.0291(6) Uani 1 1 d . . . . .
C32 C 0.76904(10) 0.6059(2) 0.4238(3) 0.0494(9) Uani 1 1 d . . . . .
H32A H 0.761641 0.617891 0.355467 0.074 Uiso 1 1 calc R U . . .
H32B H 0.789341 0.562311 0.425382 0.074 Uiso 1 1 calc R U . . .
H32C H 0.782295 0.651491 0.454446 0.074 Uiso 1 1 calc R U . . .
C12 C 0.60314(11) 0.58296(19) -0.0647(2) 0.0458(8) Uani 1 1 d . . . . .
H12A H 0.605460 0.639684 -0.067799 0.069 Uiso 1 1 calc R U . . .
H12B H 0.587336 0.564077 -0.122302 0.069 Uiso 1 1 calc R U . . .
H12C H 0.632039 0.560093 -0.064030 0.069 Uiso 1 1 calc R U . . .
C21 C 0.50234(11) 0.8990(2) 0.5059(3) 0.0539(9) Uani 1 1 d . . . . .
H21A H 0.520258 0.934742 0.544310 0.081 Uiso 1 1 calc R U . . .
H21B H 0.471901 0.908862 0.520238 0.081 Uiso 1 1 calc R U . . .
H21C H 0.507709 0.907235 0.435714 0.081 Uiso 1 1 calc R U . . .
C11 C 0.59368(11) 0.50586(16) 0.09946(19) 0.0386(7) Uani 1 1 d . . . . .
C6 C 0.79006(10) 0.65734(19) 0.1578(2) 0.0446(8) Uani 1 1 d . . . . .
H6A H 0.817721 0.647878 0.125251 0.067 Uiso 1 1 calc R U . . .
H6B H 0.775167 0.607809 0.168019 0.067 Uiso 1 1 calc R U . . .
H6C H 0.795065 0.682477 0.221358 0.067 Uiso 1 1 calc R U . . .
C31 C 0.74976(11) 0.63463(19) 0.6501(3) 0.0483(8) Uani 1 1 d . . . . .
H31A H 0.775743 0.653103 0.616620 0.072 Uiso 1 1 calc R U . . .
H31B H 0.757939 0.599923 0.704082 0.072 Uiso 1 1 calc R U . . .
H31C H 0.733800 0.679108 0.676487 0.072 Uiso 1 1 calc R U . . .
C10 C 0.55959(11) 0.49550(17) 0.1686(2) 0.0384(7) Uani 1 1 d . . . . .
C30 C 0.66439(10) 0.55173(19) 0.7057(2) 0.0411(7) Uani 1 1 d . . . . .
H30A H 0.657885 0.604778 0.727248 0.062 Uiso 1 1 calc R U . . .
H30B H 0.685388 0.528364 0.750632 0.062 Uiso 1 1 calc R U . . .
H30C H 0.637914 0.520752 0.705925 0.062 Uiso 1 1 calc R U . . .
C15 C 0.56019(13) 0.44433(17) 0.2575(2) 0.0506(9) Uani 1 1 d . . . . .
H15A H 0.589409 0.424467 0.267831 0.076 Uiso 1 1 calc R U . . .
H15B H 0.540382 0.400693 0.247660 0.076 Uiso 1 1 calc R U . . .
H15C H 0.551164 0.474320 0.315097 0.076 Uiso 1 1 calc R U . . .
C38 C 0.67537(14) 0.250000 0.3068(3) 0.0429(11) Uani 1 2 d S T P . .
H38 H 0.705358 0.250000 0.293038 0.051 Uiso 1 2 calc R U P . .
C8 C 0.53766(11) 0.58527(17) 0.0537(2) 0.0391(7) Uani 1 1 d . . . . .
C9 C 0.52586(11) 0.54470(19) 0.1426(2) 0.0414(8) Uani 1 1 d . . . . .
C28 C 0.69154(12) 0.50161(18) 0.3405(2) 0.0481(9) Uani 1 1 d . . . . .
H28A H 0.662079 0.498583 0.315015 0.072 Uiso 1 1 calc R U . . .
H28B H 0.702785 0.449022 0.350641 0.072 Uiso 1 1 calc R U . . .
H28C H 0.709798 0.529169 0.293255 0.072 Uiso 1 1 calc R U . . .
C29 C 0.62427(10) 0.47541(17) 0.5122(2) 0.0432(8) Uani 1 1 d . . . . .
H29A H 0.612725 0.465834 0.578070 0.065 Uiso 1 1 calc R U . . .
H29B H 0.631151 0.425737 0.480684 0.065 Uiso 1 1 calc R U . . .
H29C H 0.602762 0.503071 0.472768 0.065 Uiso 1 1 calc R U . . .
C5 C 0.72560(11) 0.60019(17) -0.0078(3) 0.0495(9) Uani 1 1 d . . . . .
H5A H 0.745169 0.566445 0.029191 0.074 Uiso 1 1 calc R U . . .
H5B H 0.731087 0.594222 -0.078311 0.074 Uiso 1 1 calc R U . . .
H5C H 0.695740 0.585691 0.006557 0.074 Uiso 1 1 calc R U . . .
C33 C 0.64643(15) 0.250000 0.2318(3) 0.0425(11) Uani 1 2 d S T P . .
H33 H 0.655963 0.250000 0.165515 0.051 Uiso 1 2 calc R U P . .
C16 C 0.63631(13) 0.46476(19) 0.0996(2) 0.0552(10) Uani 1 1 d . . . . .
H16A H 0.658818 0.500524 0.121971 0.083 Uiso 1 1 calc R U . . .
H16B H 0.642995 0.446906 0.032969 0.083 Uiso 1 1 calc R U . . .
H16C H 0.634944 0.419999 0.143998 0.083 Uiso 1 1 calc R U . . .
C36 C 0.61818(17) 0.250000 0.4225(3) 0.0466(12) Uani 1 2 d S T P . .
H36 H 0.608758 0.250000 0.488905 0.056 Uiso 1 2 calc R U P . .
C20 C 0.47561(14) 0.750000 0.3831(3) 0.0606(16) Uani 1 2 d S T P . .
H20A H 0.491425 0.723437 0.330673 0.091 Uiso 0.5 1 calc R U P B -1
H20B H 0.469683 0.803673 0.363318 0.091 Uiso 0.5 1 calc R U P B -1
H20C H 0.448380 0.722890 0.395306 0.091 Uiso 0.5 1 calc R U P B -1
C14 C 0.48368(11) 0.5537(2) 0.1958(3) 0.0595(11) Uani 1 1 d . . . . .
H14A H 0.487950 0.543568 0.265990 0.089 Uiso 1 1 calc R U . . .
H14B H 0.462718 0.516704 0.169270 0.089 Uiso 1 1 calc R U . . .
H14C H 0.472910 0.606764 0.186882 0.089 Uiso 1 1 calc R U . . .
C13 C 0.50881(12) 0.6384(2) -0.0043(2) 0.0531(9) Uani 1 1 d . . . . .
H13A H 0.489148 0.665435 0.040514 0.080 Uiso 1 1 calc R U . . .
H13B H 0.492111 0.607885 -0.051573 0.080 Uiso 1 1 calc R U . . .
H13C H 0.526389 0.676643 -0.039502 0.080 Uiso 1 1 calc R U . . .
C22 C 0.55211(10) 0.8403(2) 0.6995(2) 0.0488(9) Uani 1 1 d . . . . .
H22A H 0.534433 0.837501 0.759020 0.073 Uiso 1 1 calc R U . . .
H22B H 0.553710 0.894303 0.676994 0.073 Uiso 1 1 calc R U . . .
H22C H 0.581162 0.821245 0.713921 0.073 Uiso 1 1 calc R U . . .
C35 C 0.58889(14) 0.250000 0.3486(4) 0.0411(10) Uani 1 2 d S T P . .
H35 H 0.558932 0.250000 0.362685 0.049 Uiso 1 2 calc R U P . .
C34 C 0.60307(15) 0.250000 0.2534(3) 0.0511(13) Uani 1 2 d S T P . .
H34 H 0.582696 0.250000 0.201363 0.061 Uiso 1 2 calc R U P . .
C37 C 0.66145(17) 0.250000 0.4015(4) 0.0560(14) Uani 1 2 d S T P . .
H37 H 0.681808 0.250000 0.453558 0.067 Uiso 1 2 calc R U P . .
C43B C 0.3888(6) 0.6881(11) 0.1947(13) 0.048(4) Uani 0.25 1 d G U P C -2
H43B H 0.386260 0.653402 0.248600 0.058 Uiso 0.25 1 calc R U P C -2
C42B C 0.3981(6) 0.6597(10) 0.1015(16) 0.048(4) Uani 0.25 1 d G U P C -2
H42B H 0.402075 0.605466 0.091832 0.058 Uiso 0.25 1 calc R U P C -2
C41B C 0.4018(4) 0.7105(13) 0.0226(12) 0.053(3) Uani 0.25 1 d G U P C -2
H41B H 0.408215 0.691008 -0.041036 0.064 Uiso 0.25 1 calc R U P C -2
C40B C 0.3960(4) 0.7898(12) 0.0368(10) 0.051(4) Uani 0.25 1 d G U P C -2
H40B H 0.398538 0.824486 -0.017137 0.061 Uiso 0.25 1 calc R U P C -2
C39B C 0.3867(5) 0.8182(10) 0.1299(13) 0.052(4) Uani 0.25 1 d G U P C -2
H39B H 0.382722 0.872423 0.139630 0.062 Uiso 0.25 1 calc R U P C -2
C44B C 0.3830(6) 0.7674(12) 0.2089(10) 0.051(4) Uani 0.25 1 d G U P C -2
H44B H 0.376583 0.786882 0.272499 0.061 Uiso 0.25 1 calc R U P C -2
C42A C 0.3940(7) 0.6601(10) 0.1079(18) 0.067(5) Uani 0.25 1 d G U P D -1
H42A H 0.400106 0.607415 0.092666 0.081 Uiso 0.25 1 calc R U P D -1
C41A C 0.3850(4) 0.7126(12) 0.0331(13) 0.072(5) Uani 0.25 1 d G U P D -1
H41A H 0.385023 0.695728 -0.033411 0.087 Uiso 0.25 1 calc R U P D -1
C40A C 0.3760(4) 0.7897(11) 0.0554(12) 0.078(4) Uani 0.25 1 d G U P D -1
H40A H 0.369870 0.825517 0.004223 0.094 Uiso 0.25 1 calc R U P D -1
C39A C 0.3760(5) 0.8143(11) 0.1527(13) 0.070(5) Uani 0.25 1 d G U P D -1
H39A H 0.369799 0.866995 0.167935 0.084 Uiso 0.25 1 calc R U P D -1
C44A C 0.3849(7) 0.7618(14) 0.2275(11) 0.068(5) Uani 0.25 1 d G U P D -1
H44A H 0.384881 0.778683 0.294014 0.082 Uiso 0.25 1 calc R U P D -1
C43A C 0.3939(8) 0.6847(13) 0.2052(16) 0.065(5) Uani 0.25 1 d G U P D -1
H43A H 0.400035 0.648893 0.256381 0.078 Uiso 0.25 1 calc R U P D -1

loop_
_atom_site_aniso_label
_atom_site_aniso_U_11
_atom_site_aniso_U_22
_atom_site_aniso_U_33
_atom_site_aniso_U_23
_atom_site_aniso_U_13
_atom_site_aniso_U_12
As4 0.01926(16) 0.01736(16) 0.01253(15) 0.000 -0.00108(13) 0.000
As1 0.01779(17) 0.01961(17) 0.01829(17) 0.000 0.00264(13) 0.000
As3 0.02258(12) 0.01626(11) 0.01403(11) -0.00024(9) 0.00073(9) -0.00344(9)
As2 0.02824(19) 0.01999(17) 0.01255(16) 0.000 0.00159(14) 0.000
Al1 0.0194(5) 0.0149(5) 0.0136(5) 0.000 0.0010(4) 0.000
Al5 0.0233(4) 0.0174(3) 0.0178(4) -0.0001(3) 0.0003(3) 0.0028(3)
Al4 0.0173(5) 0.0210(5) 0.0165(5) 0.000 0.0006(4) 0.000
Al2 0.0271(6) 0.0166(5) 0.0182(5) 0.000 0.0080(4) 0.000
Al3 0.0353(4) 0.0248(4) 0.0150(4) -0.0029(3) 0.0000(3) -0.0102(3)
C27 0.0270(13) 0.0260(13) 0.0382(16) 0.0077(12) 0.0021(12) 0.0131(11)
C26 0.0324(14) 0.0228(13) 0.0340(15) 0.0021(11) -0.0065(12) 0.0101(11)
C7 0.0535(19) 0.0351(15) 0.0203(13) -0.0091(12) 0.0019(13) -0.0183(14)
C17 0.0189(18) 0.058(3) 0.0223(19) 0.000 0.0055(15) 0.000
C1 0.038(2) 0.037(2) 0.0195(18) 0.000 0.0159(16) 0.000
C3 0.0305(14) 0.0346(15) 0.0303(14) -0.0015(12) 0.0163(12) 0.0043(12)
C2 0.0393(15) 0.0304(14) 0.0259(14) -0.0034(11) 0.0164(12) 0.0039(12)
C18 0.0237(13) 0.0398(16) 0.0309(15) 0.0067(12) 0.0109(11) 0.0077(12)
C23 0.0367(15) 0.0257(13) 0.0258(14) 0.0015(11) -0.0032(11) 0.0134(11)
C4 0.050(3) 0.045(2) 0.0200(19) 0.000 0.0123(18) 0.000
C24 0.0358(15) 0.0183(12) 0.0322(15) 0.0063(11) -0.0040(12) 0.0059(11)
C25 0.0366(15) 0.0228(13) 0.0250(13) 0.0059(11) -0.0024(11) 0.0094(11)
C19 0.0200(12) 0.0422(15) 0.0250(13) -0.0081(12) 0.0056(10) -0.0009(11)
C32 0.0321(16) 0.058(2) 0.058(2) 0.0237(17) 0.0088(15) 0.0201(15)
C12 0.069(2) 0.0487(19) 0.0199(14) -0.0060(13) 0.0067(14) -0.0195(17)
C21 0.054(2) 0.052(2) 0.056(2) 0.0137(17) 0.0261(17) 0.0279(17)
C11 0.070(2) 0.0284(14) 0.0174(13) -0.0068(11) 0.0007(14) -0.0170(15)
C6 0.0406(17) 0.0474(19) 0.0458(18) -0.0003(16) 0.0082(15) 0.0147(15)
C31 0.0490(19) 0.0414(18) 0.054(2) -0.0058(16) -0.0189(17) 0.0082(15)
C10 0.064(2) 0.0300(15) 0.0214(14) -0.0060(12) -0.0010(14) -0.0230(15)
C30 0.0512(19) 0.0454(18) 0.0269(15) 0.0040(14) -0.0009(13) 0.0148(15)
C15 0.091(3) 0.0325(16) 0.0281(16) -0.0008(13) 0.0049(17) -0.0318(18)
C38 0.022(2) 0.055(3) 0.052(3) 0.000 0.0012(19) 0.000
C8 0.0547(19) 0.0393(17) 0.0232(14) -0.0029(13) -0.0145(13) -0.0233(15)
C9 0.0529(19) 0.0459(18) 0.0255(15) -0.0116(13) 0.0013(13) -0.0314(16)
C28 0.075(2) 0.0356(17) 0.0338(16) -0.0065(14) -0.0038(16) 0.0290(17)
C29 0.0529(19) 0.0261(14) 0.0507(19) 0.0132(14) -0.0114(16) -0.0030(14)
C5 0.062(2) 0.0326(16) 0.054(2) -0.0175(15) 0.0103(17) 0.0096(15)
C33 0.046(3) 0.049(3) 0.033(2) 0.000 0.010(2) 0.000
C16 0.093(3) 0.0358(18) 0.0369(18) -0.0114(15) 0.0075(19) 0.0077(18)
C36 0.061(3) 0.051(3) 0.028(2) 0.000 0.011(2) 0.000
C20 0.024(2) 0.124(5) 0.034(3) 0.000 0.0019(19) 0.000
C14 0.054(2) 0.076(3) 0.048(2) -0.0154(19) 0.0011(17) -0.040(2)
C13 0.060(2) 0.061(2) 0.0379(18) -0.0075(17) -0.0200(17) -0.0129(18)
C22 0.0390(17) 0.066(2) 0.0414(18) -0.0261(17) 0.0057(15) -0.0047(16)
C35 0.024(2) 0.042(2) 0.057(3) 0.000 0.013(2) 0.000
C34 0.034(2) 0.083(4) 0.037(3) 0.000 -0.013(2) 0.000
C37 0.052(3) 0.083(4) 0.033(3) 0.000 -0.016(2) 0.000
C43B 0.026(6) 0.080(10) 0.039(7) -0.002(7) -0.009(6) 0.002(6)
C42B 0.026(6) 0.083(9) 0.035(7) -0.003(7) -0.013(6) 0.000(6)
C41B 0.032(6) 0.082(7) 0.047(6) 0.007(8) -0.013(5) 0.008(7)
C40B 0.024(6) 0.079(7) 0.050(7) 0.005(8) 0.002(6) 0.007(7)
C39B 0.029(7) 0.075(9) 0.051(8) 0.000(7) -0.003(6) 0.011(7)
C44B 0.029(6) 0.084(11) 0.040(6) 0.000(7) -0.004(5) 0.005(6)
C42A 0.054(9) 0.083(10) 0.065(10) 0.023(9) -0.017(8) -0.005(8)
C41A 0.070(10) 0.078(8) 0.069(9) 0.031(9) -0.006(8) -0.003(8)
C40A 0.079(9) 0.077(8) 0.079(9) 0.030(9) -0.004(8) 0.013(8)
C39A 0.058(9) 0.077(9) 0.074(10) 0.023(9) 0.002(8) 0.020(7)
C44A 0.051(8) 0.084(10) 0.070(9) 0.027(9) -0.013(7) 0.020(7)
C43A 0.046(8) 0.082(10) 0.067(10) 0.026(9) -0.017(7) 0.009(7)

loop_
_atom_type_symbol
_atom_type_description
_atom_type_scat_dispersion_real
_atom_type_scat_dispersion_imag
_atom_type_scat_source
C C 0.0033 0.0016 'International Tables Vol C Tables 4.2.6.8 and 6.1.1.4'
H H 0.0000 0.0000 'International Tables Vol C Tables 4.2.6.8 and 6.1.1.4'
Al Al 0.0645 0.0514 'International Tables Vol C Tables 4.2.6.8 and 6.1.1.4'
As As 0.0499 2.0058 'International Tables Vol C Tables 4.2.6.8 and 6.1.1.4'

loop_
_exptl_crystal_face_index_h
_exptl_crystal_face_index_k
_exptl_crystal_face_index_l
_exptl_crystal_face_perp_dist
0 -2 1 0.0550
0 2 -1 0.0300
4 -4 1 0.1250
-5 0 1 0.1110
0 0 -1 0.0490
0 -1 6 0.0010

loop_
_geom_angle_atom_site_label_1
_geom_angle_atom_site_label_2
_geom_angle_atom_site_label_3
_geom_angle
_geom_angle_site_symmetry_1
_geom_angle_site_symmetry_3
_geom_angle_publ_flag
Al5 As4 Al5 85.79(4) . 7_575 ?
Al5 As4 Al4 86.47(3) . . ?
Al5 As4 Al4 86.47(3) 7_575 . ?
Al1 As1 Al1 0.000(8) 7_575 . ?
Al1 As1 Al5 69.80(2) 7_575 7_575 ?
Al1 As1 Al5 69.80(2) . . ?
Al1 As1 Al5 69.80(2) . 7_575 ?
Al1 As1 Al5 69.80(2) 7_575 . ?
Al5 As1 Al5 80.39(3) . 7_575 ?
Al2 As1 Al1 74.88(3) . . ?
Al2 As1 Al1 74.88(3) . 7_575 ?
Al2 As1 Al5 124.60(2) . 7_575 ?
Al2 As1 Al5 124.60(2) . . ?
Al1 As3 Al1 0.00(6) 7_575 . ?
Al1 As3 Al5 70.17(3) 7_575 . ?
Al1 As3 Al5 70.17(3) . . ?
Al1 As3 Al4 71.43(3) . . ?
Al1 As3 Al4 71.43(3) 7_575 . ?
Al5 As3 Al4 80.43(3) . . ?
Al3 As3 Al1 73.69(3) . . ?
Al3 As3 Al1 73.69(3) . 7_575 ?
Al3 As3 Al5 121.00(3) . . ?
Al3 As3 Al4 128.29(3) . . ?
Al1 As2 Al1 0.0 7_575 . ?
Al1 As2 Al2 72.89(3) 7_575 . ?
Al1 As2 Al2 72.89(3) . . ?
Al1 As2 Al3 70.70(2) . . ?
Al1 As2 Al3 70.70(2) 7_575 . ?
Al1 As2 Al3 70.71(2) . 7_575 ?
Al1 As2 Al3 70.71(2) 7_575 7_575 ?
Al2 As2 Al3 108.10(2) . . ?
Al2 As2 Al3 108.10(2) . 7_575 ?
Al3 As2 Al3 114.67(4) 7_575 . ?
As1 Al1 Al5 56.77(2) . 7_575 ?
As1 Al1 Al3 121.27(3) . 7_575 ?
As3 Al1 As1 110.92(3) 7_575 . ?
As3 Al1 As1 110.91(3) . . ?
As3 Al1 As3 111.13(4) . 7_575 ?
As3 Al1 As2 108.56(3) . . ?
As3 Al1 As2 108.56(3) 7_575 . ?
As3 Al1 Al5 56.97(2) 7_575 7_575 ?
As3 Al1 Al5 113.81(4) . 7_575 ?
As3 Al1 Al3 52.524(19) 7_575 7_575 ?
As3 Al1 Al3 127.78(4) . 7_575 ?
As2 Al1 As1 106.60(4) . . ?
As2 Al1 Al5 137.61(3) . 7_575 ?
As2 Al1 Al3 56.10(2) . 7_575 ?
Al1 Al1 As1 0(2) 7_575 . ?
Al1 Al1 As3 0(10) 7_575 7_575 ?
Al1 Al1 As3 0(10) 7_575 . ?
Al1 Al1 As2 0(10) 7_575 . ?
Al1 Al1 Al5 0(10) 7_575 7_575 ?
Al1 Al1 Al3 0(10) 7_575 7_575 ?
Al5 Al1 Al3 96.78(2) 7_575 7_575 ?
As4 Al5 As1 96.03(3) . . ?
As4 Al5 As3 96.95(3) . . ?
As4 Al5 C27 111.63(7) . . ?
As3 Al5 As1 103.82(3) . . ?
C27 Al5 As1 96.59(7) . . ?
C27 Al5 As3 142.77(7) . . ?
C23 Al5 As4 133.19(8) . . ?
C23 Al5 As1 116.03(8) . . ?
C23 Al5 As3 106.50(8) . . ?
C23 Al5 C27 36.29(10) . . ?
As4 Al4 As3 95.18(3) . 7_575 ?
As4 Al4 As3 95.18(3) . . ?
As3 Al4 As3 100.56(3) 7_575 . ?
C17 Al4 As4 145.42(11) . . ?
C17 Al4 As3 106.54(7) . 7_575 ?
C17 Al4 As3 106.54(7) . . ?
C17 Al4 C18 36.73(9) . . ?
C17 Al4 C18 36.73(9) . 7_575 ?
C18 Al4 As4 117.71(8) . . ?
C18 Al4 As4 117.71(8) 7_575 . ?
C18 Al4 As3 143.25(8) 7_575 7_575 ?
C18 Al4 As3 92.75(7) . 7_575 ?
C18 Al4 As3 143.25(8) . . ?
C18 Al4 As3 92.75(7) 7_575 . ?
C18 Al4 C18 58.64(14) . 7_575 ?
As1 Al2 As2 105.63(4) . . ?
C1 Al2 As1 158.49(12) . . ?
C1 Al2 As2 95.89(11) . . ?
C1 Al2 C3 61.55(12) . 7_575 ?
C1 Al2 C3 61.55(12) . . ?
C3 Al2 As1 98.12(8) . . ?
C3 Al2 As1 98.12(8) 7_575 . ?
C3 Al2 As2 150.21(8) 7_575 . ?
C3 Al2 As2 150.20(8) . . ?
C3 Al2 C3 35.95(14) . 7_575 ?
C2 Al2 As1 128.72(9) . . ?
C2 Al2 As1 128.72(9) 7_575 . ?
C2 Al2 As2 113.28(9) . . ?
C2 Al2 As2 113.28(9) 7_575 . ?
C2 Al2 C1 37.20(9) . . ?
C2 Al2 C1 37.20(9) 7_575 . ?
C2 Al2 C3 61.33(10) 7_575 . ?
C2 Al2 C3 37.04(10) . . ?
C2 Al2 C3 61.33(10) . 7_575 ?
C2 Al2 C3 37.04(10) 7_575 7_575 ?
C2 Al2 C2 62.11(14) . 7_575 ?
As3 Al3 As2 106.93(3) . . ?
C7 Al3 As3 152.93(9) . . ?
C7 Al3 As2 96.66(8) . . ?
C7 Al3 C11 37.02(10) . . ?
C7 Al3 C10 60.88(10) . . ?
C7 Al3 C9 62.01(11) . . ?
C11 Al3 As3 116.26(8) . . ?
C11 Al3 As2 123.08(8) . . ?
C11 Al3 C10 36.08(11) . . ?
C10 Al3 As3 94.28(7) . . ?
C10 Al3 As2 157.28(8) . . ?
C8 Al3 As3 141.02(9) . . ?
C8 Al3 As2 103.99(8) . . ?
C8 Al3 C7 37.54(12) . . ?
C8 Al3 C11 61.97(12) . . ?
C8 Al3 C10 61.03(11) . . ?
C8 Al3 C9 37.81(10) . . ?
C9 Al3 As3 104.69(8) . . ?
C9 Al3 As2 139.31(9) . . ?
C9 Al3 C11 60.59(12) . . ?
C9 Al3 C10 35.24(12) . . ?
C26 C27 Al5 97.11(17) . . ?
C26 C27 C23 107.8(2) . . ?
C26 C27 C32 126.8(3) . . ?
C23 C27 Al5 56.82(13) . . ?
C23 C27 C32 125.2(3) . . ?
C32 C27 Al5 114.40(18) . . ?
C27 C26 C25 109.0(2) . . ?
C27 C26 C31 126.5(3) . . ?
C25 C26 C31 124.5(3) . . ?
C12 C7 Al3 124.39(19) . . ?
C11 C7 Al3 73.75(15) . . ?
C11 C7 C12 126.6(3) . . ?
C8 C7 Al3 70.37(15) . . ?
C8 C7 C12 125.4(3) . . ?
C8 C7 C11 107.9(3) . . ?
C18 C17 Al4 79.66(19) . . ?
C18 C17 Al4 79.66(19) 7_575 . ?
C18 C17 C18 107.3(3) 7_575 . ?
C18 C17 C20 125.76(17) 7_575 . ?
C18 C17 C20 125.76(17) . . ?
C20 C17 Al4 117.2(3) . . ?
C2 C1 Al2 70.92(17) 7_575 . ?
C2 C1 Al2 70.92(17) . . ?
C2 C1 C2 107.5(4) 7_575 . ?
C2 C1 C4 126.21(18) 7_575 . ?
C2 C1 C4 126.21(18) . . ?
C4 C1 Al2 126.1(3) . . ?
C3 C3 Al2 72.03(7) 7_575 . ?
C3 C3 C2 108.11(16) 7_575 . ?
C3 C3 C6 126.49(17) 7_575 . ?
C2 C3 Al2 69.47(15) . . ?
C2 C3 C6 125.4(3) . . ?
C6 C3 Al2 125.29(19) . . ?
C1 C2 Al2 71.89(17) . . ?
C1 C2 C3 108.1(3) . . ?
C1 C2 C5 126.1(3) . . ?
C3 C2 Al2 73.49(15) . . ?
C3 C2 C5 125.4(3) . . ?
C5 C2 Al2 126.1(2) . . ?
C17 C18 Al4 63.62(18) . . ?
C17 C18 C21 125.0(3) . . ?
C19 C18 Al4 83.83(15) . . ?
C19 C18 C17 108.0(3) . . ?
C19 C18 C21 126.7(3) . . ?
C21 C18 Al4 122.07(19) . . ?
C27 C23 Al5 86.89(16) . . ?
C27 C23 C28 124.7(3) . . ?
C24 C23 Al5 92.49(16) . . ?
C24 C23 C27 105.6(2) . . ?
C24 C23 C28 123.7(3) . . ?
C28 C23 Al5 112.08(18) . . ?
C1 C4 H4A 109.5 . . ?
C1 C4 H4B 109.5 . . ?
C1 C4 H4C 109.5 . . ?
H4A C4 H4B 109.5 . . ?
H4A C4 H4C 109.5 . . ?
H4B C4 H4C 109.5 . . ?
C23 C24 C29 124.2(3) . . ?
C25 C24 C23 108.5(2) . . ?
C25 C24 C29 127.2(3) . . ?
C26 C25 C30 123.8(3) . . ?
C24 C25 C26 108.9(2) . . ?
C24 C25 C30 127.2(3) . . ?
C18 C19 C19 108.33(17) . 7_575 ?
C18 C19 C22 127.2(3) . . ?
C19 C19 C22 124.39(19) 7_575 . ?
C27 C32 H32A 109.5 . . ?
C27 C32 H32B 109.5 . . ?
C27 C32 H32C 109.5 . . ?
H32A C32 H32B 109.5 . . ?
H32A C32 H32C 109.5 . . ?
H32B C32 H32C 109.5 . . ?
C7 C12 H12A 109.5 . . ?
C7 C12 H12B 109.5 . . ?
C7 C12 H12C 109.5 . . ?
H12A C12 H12B 109.5 . . ?
H12A C12 H12C 109.5 . . ?
H12B C12 H12C 109.5 . . ?
C18 C21 H21A 109.5 . . ?
C18 C21 H21B 109.5 . . ?
C18 C21 H21C 109.5 . . ?
H21A C21 H21B 109.5 . . ?
H21A C21 H21C 109.5 . . ?
H21B C21 H21C 109.5 . . ?
C7 C11 Al3 69.24(16) . . ?
C7 C11 C10 107.9(3) . . ?
C7 C11 C16 125.6(3) . . ?
C10 C11 Al3 74.38(17) . . ?
C10 C11 C16 126.4(3) . . ?
C16 C11 Al3 123.9(2) . . ?
C3 C6 H6A 109.5 . . ?
C3 C6 H6B 109.5 . . ?
C3 C6 H6C 109.5 . . ?
H6A C6 H6B 109.5 . . ?
H6A C6 H6C 109.5 . . ?
H6B C6 H6C 109.5 . . ?
C26 C31 H31A 109.5 . . ?
C26 C31 H31B 109.5 . . ?
C26 C31 H31C 109.5 . . ?
H31A C31 H31B 109.5 . . ?
H31A C31 H31C 109.5 . . ?
H31B C31 H31C 109.5 . . ?
C11 C10 Al3 69.54(15) . . ?
C11 C10 C15 126.7(3) . . ?
C15 C10 Al3 124.21(18) . . ?
C9 C10 Al3 69.42(16) . . ?
C9 C10 C11 108.3(3) . . ?
C9 C10 C15 125.0(3) . . ?
C25 C30 H30A 109.5 . . ?
C25 C30 H30B 109.5 . . ?
C25 C30 H30C 109.5 . . ?
H30A C30 H30B 109.5 . . ?
H30A C30 H30C 109.5 . . ?
H30B C30 H30C 109.5 . . ?
C10 C15 H15A 109.5 . . ?
C10 C15 H15B 109.5 . . ?
C10 C15 H15C 109.5 . . ?
H15A C15 H15B 109.5 . . ?
H15A C15 H15C 109.5 . . ?
H15B C15 H15C 109.5 . . ?
C33 C38 H38 120.0 . . ?
C37 C38 H38 120.0 . . ?
C37 C38 C33 120.1(4) . . ?
C7 C8 Al3 72.09(16) . . ?
C7 C8 C9 107.3(3) . . ?
C7 C8 C13 126.8(3) . . ?
C9 C8 Al3 73.71(16) . . ?
C9 C8 C13 125.6(3) . . ?
C13 C8 Al3 124.1(2) . . ?
C10 C9 Al3 75.34(17) . . ?
C10 C9 C8 108.4(3) . . ?
C10 C9 C14 126.5(3) . . ?
C8 C9 Al3 68.48(15) . . ?
C8 C9 C14 125.1(3) . . ?
C14 C9 Al3 122.8(2) . . ?
C23 C28 H28A 109.5 . . ?
C23 C28 H28B 109.5 . . ?
C23 C28 H28C 109.5 . . ?
H28A C28 H28B 109.5 . . ?
H28A C28 H28C 109.5 . . ?
H28B C28 H28C 109.5 . . ?
C24 C29 H29A 109.5 . . ?
C24 C29 H29B 109.5 . . ?
C24 C29 H29C 109.5 . . ?
H29A C29 H29B 109.5 . . ?
H29A C29 H29C 109.5 . . ?
H29B C29 H29C 109.5 . . ?
C2 C5 H5A 109.5 . . ?
C2 C5 H5B 109.5 . . ?
C2 C5 H5C 109.5 . . ?
H5A C5 H5B 109.5 . . ?
H5A C5 H5C 109.5 . . ?
H5B C5 H5C 109.5 . . ?
C38 C33 H33 120.5 . . ?
C38 C33 C34 119.0(4) . . ?
C34 C33 H33 120.5 . . ?
C11 C16 H16A 109.5 . . ?
C11 C16 H16B 109.5 . . ?
C11 C16 H16C 109.5 . . ?
H16A C16 H16B 109.5 . . ?
H16A C16 H16C 109.5 . . ?
H16B C16 H16C 109.5 . . ?
C35 C36 H36 120.0 . . ?
C35 C36 C37 120.1(4) . . ?
C37 C36 H36 120.0 . . ?
C17 C20 H20A 109.5 . . ?
C17 C20 H20B 109.5 . . ?
C17 C20 H20C 109.5 . . ?
H20A C20 H20B 109.5 . . ?
H20A C20 H20C 109.5 . . ?
H20B C20 H20C 109.5 . . ?
C9 C14 H14A 109.5 . . ?
C9 C14 H14B 109.5 . . ?
C9 C14 H14C 109.5 . . ?
H14A C14 H14B 109.5 . . ?
H14A C14 H14C 109.5 . . ?
H14B C14 H14C 109.5 . . ?
C8 C13 H13A 109.5 . . ?
C8 C13 H13B 109.5 . . ?
C8 C13 H13C 109.5 . . ?
H13A C13 H13B 109.5 . . ?
H13A C13 H13C 109.5 . . ?
H13B C13 H13C 109.5 . . ?
C19 C22 H22A 109.5 . . ?
C19 C22 H22B 109.5 . . ?
C19 C22 H22C 109.5 . . ?
H22A C22 H22B 109.5 . . ?
H22A C22 H22C 109.5 . . ?
H22B C22 H22C 109.5 . . ?
C36 C35 H35 120.4 . . ?
C36 C35 C34 119.1(4) . . ?
C34 C35 H35 120.4 . . ?
C33 C34 H34 119.5 . . ?
C35 C34 C33 121.1(4) . . ?
C35 C34 H34 119.5 . . ?
C38 C37 C36 120.6(4) . . ?
C38 C37 H37 119.7 . . ?
C36 C37 H37 119.7 . . ?
C42B C43B H43B 120.0 . . ?
C42B C43B C44B 120.0 . . ?
C44B C43B H43B 120.0 . . ?
C43B C42B H42B 120.0 . . ?
C41B C42B C43B 120.0 . . ?
C41B C42B H42B 120.0 . . ?
C42B C41B H41B 120.0 . . ?
C40B C41B C42B 120.0 . . ?
C40B C41B H41B 120.0 . . ?
C41B C40B H40B 120.0 . . ?
C41B C40B C39B 120.0 . . ?
C39B C40B H40B 120.0 . . ?
C40B C39B H39B 120.0 . . ?
C44B C39B C40B 120.0 . . ?
C44B C39B H39B 120.0 . . ?
C43B C44B H44B 120.0 . . ?
C39B C44B C43B 120.0 . . ?
C39B C44B H44B 120.0 . . ?
C41A C42A H42A 120.0 . . ?
C41A C42A C43A 120.0 . . ?
C43A C42A H42A 120.0 . . ?
C42A C41A H41A 120.0 . . ?
C40A C41A C42A 120.0 . . ?
C40A C41A H41A 120.0 . . ?
C41A C40A H40A 120.0 . . ?
C41A C40A C39A 120.0 . . ?
C39A C40A H40A 120.0 . . ?
C40A C39A H39A 120.0 . . ?
C44A C39A C40A 120.0 . . ?
C44A C39A H39A 120.0 . . ?
C39A C44A H44A 120.0 . . ?
C39A C44A C43A 120.0 . . ?
C43A C44A H44A 120.0 . . ?
C42A C43A H43A 120.0 . . ?
C44A C43A C42A 120.0 . . ?
C44A C43A H43A 120.0 . . ?

loop_
_geom_bond_atom_site_label_1
_geom_bond_atom_site_label_2
_geom_bond_distance
_geom_bond_site_symmetry_2
_geom_bond_publ_flag
As4 Al5 2.4424(7) . ?
As4 Al5 2.4424(7) 7_575 ?
As4 Al4 2.4609(11) . ?
As1 Al1 2.4730(10) 7_575 ?
As1 Al1 2.4730(10) . ?
As1 Al5 2.5759(8) . ?
As1 Al5 2.5759(8) 7_575 ?
As1 Al2 2.4302(11) . ?
As3 Al1 2.4493(6) 7_575 ?
As3 Al1 2.4493(6) . ?
As3 Al5 2.5757(8) . ?
As3 Al4 2.6264(7) . ?
As3 Al3 2.4091(8) . ?
As2 Al1 2.4718(10) . ?
As2 Al1 2.4718(10) 7_575 ?
As2 Al2 2.5455(12) . ?
As2 Al3 2.5621(8) . ?
As2 Al3 2.5621(8) 7_575 ?
Al1 Al1 0.0000(19) 7_575 ?
Al1 Al5 2.8901(11) 7_575 ?
Al1 Al3 2.9135(10) 7_575 ?
Al5 C27 2.468(3) . ?
Al5 C23 2.069(3) . ?
Al4 C17 2.135(4) . ?
Al4 C18 2.345(3) 7_575 ?
Al4 C18 2.345(3) . ?
Al2 C1 2.237(4) . ?
Al2 C3 2.277(3) . ?
Al2 C3 2.277(3) 7_575 ?
Al2 C2 2.224(3) . ?
Al2 C2 2.224(3) 7_575 ?
Al3 C7 2.213(3) . ?
Al3 C11 2.272(3) . ?
Al3 C10 2.335(3) . ?
Al3 C8 2.191(3) . ?
Al3 C9 2.260(3) . ?
C27 C26 1.381(4) . ?
C27 C23 1.463(4) . ?
C27 C32 1.503(4) . ?
C26 C25 1.425(4) . ?
C26 C31 1.494(4) . ?
C7 C12 1.504(4) . ?
C7 C11 1.425(4) . ?
C7 C8 1.417(4) . ?
C17 C18 1.425(4) 7_575 ?
C17 C18 1.425(4) . ?
C17 C20 1.511(6) . ?
C1 C2 1.423(4) 7_575 ?
C1 C2 1.423(4) . ?
C1 C4 1.496(6) . ?
C3 C3 1.406(5) 7_575 ?
C3 C2 1.431(4) . ?
C3 C6 1.500(4) . ?
C2 C5 1.504(4) . ?
C18 C19 1.404(4) . ?
C18 C21 1.503(4) . ?
C23 C24 1.450(4) . ?
C23 C28 1.509(4) . ?
C4 H4A 0.9800 . ?
C4 H4B 0.9800 . ?
C4 H4C 0.9800 . ?
C24 C25 1.375(4) . ?
C24 C29 1.507(4) . ?
C25 C30 1.500(4) . ?
C19 C19 1.413(6) 7_575 ?
C19 C22 1.501(4) . ?
C32 H32A 0.9800 . ?
C32 H32B 0.9800 . ?
C32 H32C 0.9800 . ?
C12 H12A 0.9800 . ?
C12 H12B 0.9800 . ?
C12 H12C 0.9800 . ?
C21 H21A 0.9800 . ?
C21 H21B 0.9800 . ?
C21 H21C 0.9800 . ?
C11 C10 1.428(4) . ?
C11 C16 1.501(5) . ?
C6 H6A 0.9800 . ?
C6 H6B 0.9800 . ?
C6 H6C 0.9800 . ?
C31 H31A 0.9800 . ?
C31 H31B 0.9800 . ?
C31 H31C 0.9800 . ?
C10 C15 1.496(4) . ?
C10 C9 1.393(5) . ?
C30 H30A 0.9800 . ?
C30 H30B 0.9800 . ?
C30 H30C 0.9800 . ?
C15 H15A 0.9800 . ?
C15 H15B 0.9800 . ?
C15 H15C 0.9800 . ?
C38 H38 0.9500 . ?
C38 C33 1.360(6) . ?
C38 C37 1.359(6) . ?
C8 C9 1.444(4) . ?
C8 C13 1.505(4) . ?
C9 C14 1.505(5) . ?
C28 H28A 0.9800 . ?
C28 H28B 0.9800 . ?
C28 H28C 0.9800 . ?
C29 H29A 0.9800 . ?
C29 H29B 0.9800 . ?
C29 H29C 0.9800 . ?
C5 H5A 0.9800 . ?
C5 H5B 0.9800 . ?
C5 H5C 0.9800 . ?
C33 H33 0.9500 . ?
C33 C34 1.378(6) . ?
C16 H16A 0.9800 . ?
C16 H16B 0.9800 . ?
C16 H16C 0.9800 . ?
C36 H36 0.9500 . ?
C36 C35 1.356(6) . ?
C36 C37 1.374(7) . ?
C20 H20A 0.9800 . ?
C20 H20B 0.9800 . ?
C20 H20C 0.9800 . ?
C14 H14A 0.9800 . ?
C14 H14B 0.9800 . ?
C14 H14C 0.9800 . ?
C13 H13A 0.9800 . ?
C13 H13B 0.9800 . ?
C13 H13C 0.9800 . ?
C22 H22A 0.9800 . ?
C22 H22B 0.9800 . ?
C22 H22C 0.9800 . ?
C35 H35 0.9500 . ?
C35 C34 1.368(6) . ?
C34 H34 0.9500 . ?
C37 H37 0.9500 . ?
C43B H43B 0.9500 . ?
C43B C42B 1.3900 . ?
C43B C44B 1.3900 . ?
C42B H42B 0.9500 . ?
C42B C41B 1.3900 . ?
C41B H41B 0.9500 . ?
C41B C40B 1.3900 . ?
C40B H40B 0.9500 . ?
C40B C39B 1.3900 . ?
C39B H39B 0.9500 . ?
C39B C44B 1.3900 . ?
C44B H44B 0.9500 . ?
C42A H42A 0.9500 . ?
C42A C41A 1.3900 . ?
C42A C43A 1.3900 . ?
C41A H41A 0.9500 . ?
C41A C40A 1.3900 . ?
C40A H40A 0.9500 . ?
C40A C39A 1.3900 . ?
C39A H39A 0.9500 . ?
C39A C44A 1.3900 . ?
C44A H44A 0.9500 . ?
C44A C43A 1.3900 . ?
C43A H43A 0.9500 . ?

loop_
_geom_torsion_atom_site_label_1
_geom_torsion_atom_site_label_2
_geom_torsion_atom_site_label_3
_geom_torsion_atom_site_label_4
_geom_torsion
_geom_torsion_site_symmetry_1
_geom_torsion_site_symmetry_2
_geom_torsion_site_symmetry_3
_geom_torsion_site_symmetry_4
_geom_torsion_publ_flag
Al5 C27 C26 C25 61.1(2) . . . . ?
Al5 C27 C26 C31 -116.5(3) . . . . ?
Al5 C27 C23 C24 -91.71(18) . . . . ?
Al5 C27 C23 C28 114.8(3) . . . . ?
Al5 C23 C24 C25 -83.3(2) . . . . ?
Al5 C23 C24 C29 98.6(2) . . . . ?
Al4 C17 C18 C19 -73.31(19) . . . . ?
Al4 C17 C18 C21 112.1(3) . . . . ?
Al4 C18 C19 C19 -61.12(9) . . . 7_575 ?
Al4 C18 C19 C22 114.9(3) . . . . ?
Al2 C1 C2 C3 -65.07(19) . . . . ?
Al2 C1 C2 C5 121.9(3) . . . . ?
Al2 C3 C2 C1 64.0(2) . . . . ?
Al2 C3 C2 C5 -122.9(3) . . . . ?
Al3 C7 C11 C10 64.84(18) . . . . ?
Al3 C7 C11 C16 -117.6(3) . . . . ?
Al3 C7 C8 C9 -65.81(18) . . . . ?
Al3 C7 C8 C13 119.6(3) . . . . ?
Al3 C11 C10 C15 -118.1(3) . . . . ?
Al3 C11 C10 C9 58.78(19) . . . . ?
Al3 C10 C9 C8 60.85(18) . . . . ?
Al3 C10 C9 C14 -120.3(3) . . . . ?
Al3 C8 C9 C10 -65.3(2) . . . . ?
Al3 C8 C9 C14 115.8(3) . . . . ?
C27 C26 C25 C24 -1.2(3) . . . . ?
C27 C26 C25 C30 -178.3(2) . . . . ?
C27 C23 C24 C25 4.1(3) . . . . ?
C27 C23 C24 C29 -174.0(2) . . . . ?
C26 C27 C23 Al5 86.89(19) . . . . ?
C26 C27 C23 C24 -4.8(3) . . . . ?
C26 C27 C23 C28 -158.3(2) . . . . ?
C7 C11 C10 Al3 -61.49(18) . . . . ?
C7 C11 C10 C15 -179.6(3) . . . . ?
C7 C11 C10 C9 -2.7(3) . . . . ?
C7 C8 C9 Al3 64.73(18) . . . . ?
C7 C8 C9 C10 -0.5(3) . . . . ?
C7 C8 C9 C14 -179.4(3) . . . . ?
C17 C18 C19 C19 -1.5(2) . . . 7_575 ?
C17 C18 C19 C22 174.6(3) . . . . ?
C3 C3 C2 Al2 -62.02(7) 7_575 . . . ?
C3 C3 C2 C1 2.0(2) 7_575 . . . ?
C3 C3 C2 C5 175.1(2) 7_575 . . . ?
C2 C1 C2 Al2 61.8(2) 7_575 . . . ?
C2 C1 C2 C3 -3.2(4) 7_575 . . . ?
C2 C1 C2 C5 -176.2(2) 7_575 . . . ?
C18 C17 C18 Al4 75.6(2) 7_575 . . . ?
C18 C17 C18 C19 2.3(4) 7_575 . . . ?
C18 C17 C18 C21 -172.28(19) 7_575 . . . ?
C23 C27 C26 C25 3.8(3) . . . . ?
C23 C27 C26 C31 -173.9(2) . . . . ?
C23 C24 C25 C26 -2.0(3) . . . . ?
C23 C24 C25 C30 175.1(2) . . . . ?
C4 C1 C2 Al2 -121.3(4) . . . . ?
C4 C1 C2 C3 173.6(3) . . . . ?
C4 C1 C2 C5 0.6(5) . . . . ?
C32 C27 C26 C25 -171.1(2) . . . . ?
C32 C27 C26 C31 11.3(4) . . . . ?
C32 C27 C23 Al5 -98.2(2) . . . . ?
C32 C27 C23 C24 170.1(2) . . . . ?
C32 C27 C23 C28 16.7(4) . . . . ?
C12 C7 C11 Al3 121.1(3) . . . . ?
C12 C7 C11 C10 -174.1(3) . . . . ?
C12 C7 C11 C16 3.5(4) . . . . ?
C12 C7 C8 Al3 -118.8(3) . . . . ?
C12 C7 C8 C9 175.4(3) . . . . ?
C12 C7 C8 C13 0.8(4) . . . . ?
C21 C18 C19 C19 173.0(2) . . . 7_575 ?
C21 C18 C19 C22 -10.9(4) . . . . ?
C11 C7 C8 Al3 64.67(18) . . . . ?
C11 C7 C8 C9 -1.1(3) . . . . ?
C11 C7 C8 C13 -175.7(3) . . . . ?
C11 C10 C9 Al3 -58.85(19) . . . . ?
C11 C10 C9 C8 2.0(3) . . . . ?
C11 C10 C9 C14 -179.1(3) . . . . ?
C6 C3 C2 Al2 119.4(3) . . . . ?
C6 C3 C2 C1 -176.6(3) . . . . ?
C6 C3 C2 C5 -3.5(4) . . . . ?
C31 C26 C25 C24 176.6(2) . . . . ?
C31 C26 C25 C30 -0.6(4) . . . . ?
C15 C10 C9 Al3 118.1(3) . . . . ?
C15 C10 C9 C8 178.9(2) . . . . ?
C15 C10 C9 C14 -2.2(4) . . . . ?
C38 C33 C34 C35 0.000(0) . . . . ?
C8 C7 C11 Al3 -62.47(18) . . . . ?
C8 C7 C11 C10 2.4(3) . . . . ?
C8 C7 C11 C16 179.9(3) . . . . ?
C28 C23 C24 C25 157.9(2) . . . . ?
C28 C23 C24 C29 -20.2(4) . . . . ?
C29 C24 C25 C26 176.1(2) . . . . ?
C29 C24 C25 C30 -6.9(4) . . . . ?
C33 C38 C37 C36 0.000(0) . . . . ?
C16 C11 C10 Al3 121.0(3) . . . . ?
C16 C11 C10 C15 2.9(4) . . . . ?
C16 C11 C10 C9 179.7(3) . . . . ?
C36 C35 C34 C33 0.000(0) . . . . ?
C20 C17 C18 Al4 -116.2(4) . . . . ?
C20 C17 C18 C19 170.5(3) . . . . ?
C20 C17 C18 C21 -4.1(5) . . . . ?
C13 C8 C9 Al3 -120.6(3) . . . . ?
C13 C8 C9 C10 174.1(3) . . . . ?
C13 C8 C9 C14 -4.8(4) . . . . ?
C35 C36 C37 C38 0.000(1) . . . . ?
C37 C38 C33 C34 0.000(0) . . . . ?
C37 C36 C35 C34 0.000(1) . . . . ?
C43B C42B C41B C40B 0.0 . . . . ?
C42B C43B C44B C39B 0.0 . . . . ?
C42B C41B C40B C39B 0.0 . . . . ?
C41B C40B C39B C44B 0.0 . . . . ?
C40B C39B C44B C43B 0.0 . . . . ?
C44B C43B C42B C41B 0.0 . . . . ?
C42A C41A C40A C39A 0.0 . . . . ?
C41A C42A C43A C44A 0.0 . . . . ?
C41A C40A C39A C44A 0.0 . . . . ?
C40A C39A C44A C43A 0.0 . . . . ?
C39A C44A C43A C42A 0.0 . . . . ?
C43A C42A C41A C40A 0.0 . . . . ?
